data_7246947
loop_
_publ_author_name
'Austen, Brady J. H.'
'Clapson, Marissa L.'
'Drover, Marcus W.'

_publ_section_title
;
 Reactions of nickel boranyl compounds with pnictogen-carbon triple bonds.
;
_journal_issue 28
_journal_name_full 'RSC advances'
_journal_page_first 19158
_journal_page_last 19163
_journal_paper_doi 10.1039/d3ra02797j
_journal_volume 13
_journal_year 2023
_chemical_formula_moiety 'C42 H81 B2 N Ni P2, C7 H8'
_chemical_formula_sum 'C49 H89 B2 N Ni P2'
_chemical_formula_weight 834.48
_space_group_crystal_system triclinic
_space_group_IT_number 2
_space_group_name_Hall '-P 1'
_space_group_name_H-M_alt 'P -1'
_atom_sites_solution_hydrogens geom
_atom_sites_solution_primary dual
_audit_creation_date 2022-12-16
_audit_creation_method
;
Olex2 1.3
(compiled 2020.11.12 svn.r5f609507 for OlexSys, GUI svn.r6408)
;
_audit_update_record
;
2023-03-22 deposited with the CCDC.	2023-06-14 downloaded from the CCDC.
;
_cell_angle_alpha 67.397(5)
_cell_angle_beta 68.276(5)
_cell_angle_gamma 78.741(5)
_cell_formula_units_Z 2
_cell_length_a 13.2771(17)
_cell_length_b 13.8480(18)
_cell_length_c 15.682(2)
_cell_measurement_reflns_used 9315
_cell_measurement_temperature 170.0
_cell_measurement_theta_max 28.35
_cell_measurement_theta_min 2.23
_cell_volume 2468.1(6)
_computing_cell_refinement 'SAINT V8.40B (?, 2016)'
_computing_data_reduction 'SAINT V8.40B (?, 2016)'
_computing_molecular_graphics 'Olex2 1.3 (Dolomanov et al., 2009)'
_computing_publication_material 'Olex2 1.3 (Dolomanov et al., 2009)'
_computing_structure_refinement 'XL  (Sheldrick, 2008)'
_computing_structure_solution 'SHELXT 2014/5 (Sheldrick, 2014)'
_diffrn_ambient_temperature 170.0
_diffrn_measured_fraction_theta_full 0.999
_diffrn_measured_fraction_theta_max 0.997
_diffrn_measurement_device_type 'Bruker APEX-II CCD'
_diffrn_measurement_method '\f and \w scans'
_diffrn_radiation_type MoK\a
_diffrn_radiation_wavelength 0.71073
_diffrn_reflns_av_R_equivalents 0.0511
_diffrn_reflns_av_unetI/netI 0.0231
_diffrn_reflns_Laue_measured_fraction_full 0.999
_diffrn_reflns_Laue_measured_fraction_max 0.997
_diffrn_reflns_limit_h_max 17
_diffrn_reflns_limit_h_min -17
_diffrn_reflns_limit_k_max 18
_diffrn_reflns_limit_k_min -18
_diffrn_reflns_limit_l_max 20
_diffrn_reflns_limit_l_min -20
_diffrn_reflns_number 159104
_diffrn_reflns_point_group_measured_fraction_full 0.999
_diffrn_reflns_point_group_measured_fraction_max 0.997
_diffrn_reflns_theta_full 25.242
_diffrn_reflns_theta_max 28.400
_diffrn_reflns_theta_min 1.985
_diffrn_source_current 1.4
_diffrn_source_power 0.07
_diffrn_source_voltage 50.0
_diffrn_standards_number 0
_exptl_absorpt_coefficient_mu 0.490
_exptl_absorpt_correction_T_max 0.7457
_exptl_absorpt_correction_T_min 0.6837
_exptl_absorpt_correction_type multi-scan
_exptl_absorpt_process_details
;
SADABS-2016/2 (Bruker,2016/2) was used for absorption correction.
wR2(int) was 0.1102 before and 0.0565 after correction.
The Ratio of minimum to maximum transmission is 0.9169.
The \l/2 correction factor is Not present.
;
_exptl_crystal_colour yellow
_exptl_crystal_colour_primary yellow
_exptl_crystal_density_diffrn 1.123
_exptl_crystal_description block
_exptl_crystal_F_000 916
_exptl_crystal_size_max 0.1
_exptl_crystal_size_mid 0.08
_exptl_crystal_size_min 0.05
_refine_diff_density_max 1.034
_refine_diff_density_min -0.451
_refine_diff_density_rms 0.067
_refine_ls_extinction_method none
_refine_ls_goodness_of_fit_ref 1.110
_refine_ls_hydrogen_treatment constr
_refine_ls_matrix_type full
_refine_ls_number_parameters 504
_refine_ls_number_reflns 12337
_refine_ls_number_restraints 0
_refine_ls_restrained_S_all 1.110
_refine_ls_R_factor_all 0.0534
_refine_ls_R_factor_gt 0.0419
_refine_ls_shift/su_max 0.001
_refine_ls_shift/su_mean 0.000
_refine_ls_structure_factor_coef Fsqd
_refine_ls_weighting_details 'w=1/[\s^2^(Fo^2^)+(0.0624P)^2^+1.5743P] where P=(Fo^2^+2Fc^2^)/3'
_refine_ls_weighting_scheme calc
_refine_ls_wR_factor_gt 0.1124
_refine_ls_wR_factor_ref 0.1260
_reflns_Friedel_coverage 0.000
_reflns_number_gt 10550
_reflns_number_total 12337
_reflns_threshold_expression 'I > 2\s(I)'
_cod_data_source_file d3ra02797j2.cif
_cod_data_source_block final11
_cod_original_cell_volume 2468.0(6)
_cod_database_code 7246947
_shelx_shelxl_version_number 2014/7
_shelx_space_group_comment
;
The symmetry employed for this shelxl refinement is uniquely defined
by the following loop, which should always be used as a source of
symmetry information in preference to the above space-group names.
They are only intended as comments.
;
_shelx_estimated_absorpt_t_max 0.976
_shelx_estimated_absorpt_t_min 0.953
_olex2_refinement_description
;
1. Fixed Uiso
 At 1.2 times of:
  All C(H) groups, All C(H,H) groups
 At 1.5 times of:
  All C(H,H,H) groups
2.a Ternary CH refined with riding coordinates:
 C1(H1), C7(H7), C29(H29), C35(H35)
2.b Secondary CH2 refined with riding coordinates:
 C13(H13A,H13B), C26(H26A,H26B), C14(H14A,H14B), C15(H15A,H15B), C27(H27A,
 H27B), C8(H8A,H8B), C12(H12A,H12B), C2(H2A,H2B), C20(H20A,H20B), C6(H6A,H6B),
 C11(H11A,H11B), C28(H28A,H28B), C21(H21A,H21B), C34(H34A,H34B), C10(H10A,H10B),
  C36(H36A,H36B), C5(H5A,H5B), C3(H3A,H3B), C9(H9A,H9B), C4(H4A,H4B), C33(H33A,
 H33B), C30(H30A,H30B), C40(H40A,H40B), C32(H32A,H32B), C37(H37A,H37B),
 C31(H31A,H31B), C38(H38A,H38B), C39(H39A,H39B)
2.c Aromatic/amide H refined with riding coordinates:
 C49(H49), C43(H43), C46(H46), C44(H44), C45(H45)
2.d Idealised Me refined as rotating group:
 C48(H48A,H48B,H48C), C18(H18A,H18B,H18C), C25(H25A,H25B,H25C), C19(H19A,H19B,
 H19C), C17(H17A,H17B,H17C), C24(H24A,H24B,H24C), C23(H23A,H23B,H23C), C41(H41A,
 H41B,H41C)
;
_olex2_submission_special_instructions 'No special instructions were received'

loop_
_space_group_symop_operation_xyz
'x, y, z'
'-x, -y, -z'

loop_
_atom_site_label
_atom_site_type_symbol
_atom_site_fract_x
_atom_site_fract_y
_atom_site_fract_z
_atom_site_U_iso_or_equiv
_atom_site_adp_type
_atom_site_occupancy
_atom_site_site_symmetry_order
_atom_site_calc_flag
_atom_site_refinement_flags_posn
_atom_site_refinement_flags_adp
_atom_site_refinement_flags_occupancy
_atom_site_disorder_assembly
_atom_site_disorder_group
Ni1 Ni 0.34968(2) 0.52356(2) 0.36980(2) 0.02122(7) Uani 1 1 d . . . . .
P2 P 0.73278(3) 0.33140(3) 0.61236(3) 0.02133(9) Uani 1 1 d . . . . .
P1 P 0.66284(4) 0.42600(3) 0.77830(3) 0.02294(10) Uani 1 1 d . . . . .
N1 N 0.42612(12) 0.39407(11) 0.41839(10) 0.0231(3) Uani 1 1 d . . . . .
C1 C 0.40029(14) 0.21798(13) 0.41439(13) 0.0258(3) Uani 1 1 d . . . . .
H1 H 0.3607 0.2667 0.3694 0.031 Uiso 1 1 calc R U . . .
C16 C 0.87252(14) 0.33392(15) 0.52052(13) 0.0282(3) Uani 1 1 d . . . . .
C47 C 0.38202(14) 0.43564(13) 0.48140(12) 0.0237(3) Uani 1 1 d . . . . .
C13 C 0.54456(15) 0.23290(13) 0.49588(13) 0.0247(3) Uani 1 1 d . . . . .
H13A H 0.4831 0.2194 0.5580 0.030 Uiso 1 1 calc R U . . .
H13B H 0.5808 0.1641 0.4930 0.030 Uiso 1 1 calc R U . . .
C26 C 0.54236(15) 0.38187(14) 0.88574(13) 0.0287(4) Uani 1 1 d . . . . .
H26A H 0.5632 0.3601 0.9452 0.034 Uiso 1 1 calc R U . . .
H26B H 0.4879 0.4419 0.8870 0.034 Uiso 1 1 calc R U . . .
C14 C 0.62570(15) 0.29529(13) 0.49947(13) 0.0257(3) Uani 1 1 d . . . . .
H14A H 0.6935 0.2976 0.4439 0.031 Uiso 1 1 calc R U . . .
H14B H 0.5951 0.3682 0.4912 0.031 Uiso 1 1 calc R U . . .
C15 C 0.65347(14) 0.24977(13) 0.59449(13) 0.0247(3) Uani 1 1 d . . . . .
H15A H 0.6946 0.1815 0.5970 0.030 Uiso 1 1 calc R U . . .
H15B H 0.5847 0.2360 0.6500 0.030 Uiso 1 1 calc R U . . .
C27 C 0.48932(17) 0.29113(15) 0.88947(14) 0.0329(4) Uani 1 1 d . . . . .
H27A H 0.4709 0.3111 0.8290 0.039 Uiso 1 1 calc R U . . .
H27B H 0.5418 0.2293 0.8922 0.039 Uiso 1 1 calc R U . . .
C8 C 0.68451(15) 0.23551(15) 0.28622(14) 0.0304(4) Uani 1 1 d . . . . .
H8A H 0.7247 0.2312 0.3298 0.037 Uiso 1 1 calc R U . . .
H8B H 0.6557 0.1662 0.3078 0.037 Uiso 1 1 calc R U . . .
C48 C 0.37149(17) 0.40971(15) 0.58598(13) 0.0316(4) Uani 1 1 d . . . . .
H48A H 0.4368 0.4288 0.5895 0.047 Uiso 1 1 calc R U . . .
H48B H 0.3631 0.3344 0.6206 0.047 Uiso 1 1 calc R U . . .
H48C H 0.3077 0.4489 0.6164 0.047 Uiso 1 1 calc R U . . .
C7 C 0.58865(14) 0.31855(14) 0.29608(13) 0.0265(3) Uani 1 1 d . . . . .
H7 H 0.5523 0.3217 0.2493 0.032 Uiso 1 1 calc R U . . .
C22 C 0.72208(15) 0.51384(15) 0.81099(14) 0.0287(4) Uani 1 1 d . . . . .
C12 C 0.63635(16) 0.42600(15) 0.25774(14) 0.0308(4) Uani 1 1 d . . . . .
H12A H 0.5762 0.4809 0.2602 0.037 Uiso 1 1 calc R U . . .
H12B H 0.6748 0.4261 0.3011 0.037 Uiso 1 1 calc R U . . .
C2 C 0.44208(17) 0.12339(16) 0.38009(16) 0.0352(4) Uani 1 1 d . . . . .
H2A H 0.4937 0.1469 0.3126 0.042 Uiso 1 1 calc R U . . .
H2B H 0.4821 0.0722 0.4226 0.042 Uiso 1 1 calc R U . . .
C20 C 0.74995(15) 0.24462(14) 0.73074(13) 0.0268(3) Uani 1 1 d . . . . .
H20A H 0.6876 0.1996 0.7692 0.032 Uiso 1 1 calc R U . . .
H20B H 0.8168 0.1984 0.7185 0.032 Uiso 1 1 calc R U . . .
C6 C 0.31373(18) 0.18213(18) 0.51571(16) 0.0396(5) Uani 1 1 d . . . . .
H6A H 0.3485 0.1319 0.5631 0.048 Uiso 1 1 calc R U . . .
H6B H 0.2834 0.2435 0.5369 0.048 Uiso 1 1 calc R U . . .
C18 C 0.87244(16) 0.42133(18) 0.42381(15) 0.0377(4) Uani 1 1 d . . . . .
H18A H 0.8206 0.4072 0.3996 0.057 Uiso 1 1 calc R U . . .
H18B H 0.9454 0.4239 0.3757 0.057 Uiso 1 1 calc R U . . .
H18C H 0.8513 0.4887 0.4345 0.057 Uiso 1 1 calc R U . . .
C11 C 0.71518(18) 0.45260(18) 0.15314(16) 0.0398(5) Uani 1 1 d . . . . .
H11A H 0.6754 0.4595 0.1086 0.048 Uiso 1 1 calc R U . . .
H11B H 0.7456 0.5207 0.1331 0.048 Uiso 1 1 calc R U . . .
C25 C 0.63514(17) 0.59801(16) 0.83582(15) 0.0346(4) Uani 1 1 d . . . . .
H25A H 0.6032 0.6315 0.7833 0.052 Uiso 1 1 calc R U . . .
H25B H 0.6681 0.6508 0.8428 0.052 Uiso 1 1 calc R U . . .
H25C H 0.5783 0.5657 0.8973 0.052 Uiso 1 1 calc R U . . .
C29 C 0.21887(17) 0.13805(16) 1.09263(15) 0.0346(4) Uani 1 1 d . . . . .
H29 H 0.1723 0.0984 1.0815 0.041 Uiso 1 1 calc R U . . .
C28 C 0.38643(17) 0.26174(15) 0.97780(15) 0.0345(4) Uani 1 1 d . . . . .
H28A H 0.3338 0.3234 0.9705 0.041 Uiso 1 1 calc R U . . .
H28B H 0.4055 0.2511 1.0363 0.041 Uiso 1 1 calc R U . . .
C21 C 0.75751(15) 0.30767(14) 0.79036(13) 0.0281(4) Uani 1 1 d . . . . .
H21A H 0.8328 0.3289 0.7671 0.034 Uiso 1 1 calc R U . . .
H21B H 0.7398 0.2629 0.8600 0.034 Uiso 1 1 calc R U . . .
C19 C 0.95149(17) 0.35999(19) 0.55844(16) 0.0389(4) Uani 1 1 d . . . . .
H19A H 0.9257 0.4256 0.5720 0.058 Uiso 1 1 calc R U . . .
H19B H 1.0238 0.3679 0.5089 0.058 Uiso 1 1 calc R U . . .
H19C H 0.9554 0.3032 0.6186 0.058 Uiso 1 1 calc R U . . .
C17 C 0.91055(17) 0.22957(17) 0.50327(17) 0.0393(5) Uani 1 1 d . . . . .
H17A H 0.9085 0.1736 0.5654 0.059 Uiso 1 1 calc R U . . .
H17B H 0.9850 0.2336 0.4576 0.059 Uiso 1 1 calc R U . . .
H17C H 0.8625 0.2146 0.4757 0.059 Uiso 1 1 calc R U . . .
C24 C 0.81640(17) 0.56609(18) 0.72083(17) 0.0392(4) Uani 1 1 d . . . . .
H24A H 0.8726 0.5123 0.7049 0.059 Uiso 1 1 calc R U . . .
H24B H 0.8472 0.6152 0.7345 0.059 Uiso 1 1 calc R U . . .
H24C H 0.7898 0.6042 0.6654 0.059 Uiso 1 1 calc R U . . .
C34 C 0.25591(18) 0.06462(17) 1.18034(15) 0.0386(4) Uani 1 1 d . . . . .
H34A H 0.2969 0.0020 1.1654 0.046 Uiso 1 1 calc R U . . .
H34B H 0.3054 0.1015 1.1900 0.046 Uiso 1 1 calc R U . . .
C35 C 0.36794(17) 0.09513(16) 0.93267(15) 0.0347(4) Uani 1 1 d . . . . .
H35 H 0.4480 0.1020 0.8997 0.042 Uiso 1 1 calc R U . . .
C23 C 0.7633(2) 0.45386(19) 0.89792(17) 0.0431(5) Uani 1 1 d . . . . .
H23A H 0.7043 0.4153 0.9537 0.065 Uiso 1 1 calc R U . . .
H23B H 0.7880 0.5035 0.9156 0.065 Uiso 1 1 calc R U . . .
H23C H 0.8238 0.4044 0.8800 0.065 Uiso 1 1 calc R U . . .
C10 C 0.80751(18) 0.36846(19) 0.14417(17) 0.0441(5) Uani 1 1 d . . . . .
H10A H 0.8527 0.3673 0.1826 0.053 Uiso 1 1 calc R U . . .
H10B H 0.8541 0.3853 0.0749 0.053 Uiso 1 1 calc R U . . .
C36 C 0.3106(2) 0.15064(18) 0.85474(16) 0.0412(5) Uani 1 1 d . . . . .
H36A H 0.2309 0.1490 0.8871 0.049 Uiso 1 1 calc R U . . .
H36B H 0.3290 0.2249 0.8224 0.049 Uiso 1 1 calc R U . . .
C5 C 0.22089(19) 0.1302(2) 0.51711(19) 0.0462(5) Uani 1 1 d . . . . .
H5A H 0.1688 0.1065 0.5843 0.055 Uiso 1 1 calc R U . . .
H5B H 0.1817 0.1819 0.4742 0.055 Uiso 1 1 calc R U . . .
C3 C 0.35095(19) 0.06938(18) 0.38215(18) 0.0434(5) Uani 1 1 d . . . . .
H3A H 0.3170 0.1175 0.3333 0.052 Uiso 1 1 calc R U . . .
H3B H 0.3820 0.0064 0.3637 0.052 Uiso 1 1 calc R U . . .
C9 C 0.76314(17) 0.26081(18) 0.18111(16) 0.0396(5) Uani 1 1 d . . . . .
H9A H 0.8241 0.2067 0.1788 0.048 Uiso 1 1 calc R U . . .
H9B H 0.7249 0.2596 0.1381 0.048 Uiso 1 1 calc R U . . .
C4 C 0.2642(2) 0.03727(18) 0.48253(19) 0.0459(5) Uani 1 1 d . . . . .
H4A H 0.2038 0.0082 0.4793 0.055 Uiso 1 1 calc R U . . .
H4B H 0.2956 -0.0181 0.5299 0.055 Uiso 1 1 calc R U . . .
C33 C 0.1602(2) 0.0299(2) 1.27435(17) 0.0487(5) Uani 1 1 d . . . . .
H33A H 0.1157 -0.0146 1.2676 0.058 Uiso 1 1 calc R U . . .
H33B H 0.1880 -0.0128 1.3290 0.058 Uiso 1 1 calc R U . . .
C30 C 0.14935(19) 0.23112(19) 1.11951(18) 0.0453(5) Uani 1 1 d . . . . .
H30A H 0.1951 0.2730 1.1280 0.054 Uiso 1 1 calc R U . . .
H30B H 0.1220 0.2767 1.0653 0.054 Uiso 1 1 calc R U . . .
B2 B 0.49470(16) 0.28656(15) 0.40551(14) 0.0240(4) Uani 1 1 d . . . . .
C40 C 0.3462(2) -0.02184(18) 0.97824(19) 0.0482(6) Uani 1 1 d . . . . .
H40A H 0.2679 -0.0299 1.0153 0.058 Uiso 1 1 calc R U . . .
H40B H 0.3870 -0.0577 1.0247 0.058 Uiso 1 1 calc R U . . .
C32 C 0.0896(2) 0.1223(2) 1.29813(19) 0.0528(6) Uani 1 1 d . . . . .
H32A H 0.0251 0.0963 1.3561 0.063 Uiso 1 1 calc R U . . .
H32B H 0.1309 0.1610 1.3145 0.063 Uiso 1 1 calc R U . . .
C37 C 0.3448(2) 0.0978(2) 0.77751(18) 0.0544(6) Uani 1 1 d . . . . .
H37A H 0.3039 0.1328 0.7309 0.065 Uiso 1 1 calc R U . . .
H37B H 0.4231 0.1057 0.7405 0.065 Uiso 1 1 calc R U . . .
B1 B 0.32517(19) 0.16397(17) 1.00072(16) 0.0312(4) Uani 1 1 d . . . . .
C31 C 0.0529(2) 0.1955(2) 1.2135(2) 0.0562(6) Uani 1 1 d . . . . .
H31A H 0.0121 0.2577 1.2295 0.067 Uiso 1 1 calc R U . . .
H31B H 0.0033 0.1596 1.2030 0.067 Uiso 1 1 calc R U . . .
C38 C 0.3233(3) -0.0171(2) 0.8243(2) 0.0586(7) Uani 1 1 d . . . . .
H38A H 0.3489 -0.0497 0.7732 0.070 Uiso 1 1 calc R U . . .
H38B H 0.2440 -0.0246 0.8560 0.070 Uiso 1 1 calc R U . . .
C39 C 0.3801(3) -0.0739(2) 0.9001(2) 0.0597(7) Uani 1 1 d . . . . .
H39A H 0.4598 -0.0726 0.8676 0.072 Uiso 1 1 calc R U . . .
H39B H 0.3612 -0.1481 0.9317 0.072 Uiso 1 1 calc R U . . .
C49 C -0.0170(3) 0.2330(3) 0.9417(3) 0.0747(10) Uani 1 1 d . . . . .
H49 H -0.0391 0.2517 0.9986 0.090 Uiso 1 1 calc R U . . .
C43 C 0.0760(3) 0.2699(3) 0.7696(2) 0.0759(10) Uani 1 1 d . . . . .
H43 H 0.1177 0.3140 0.7076 0.091 Uiso 1 1 calc R U . . .
C42 C 0.0430(3) 0.2983(3) 0.8517(3) 0.0772(10) Uani 1 1 d . . . . .
C46 C -0.0427(4) 0.1415(4) 0.9455(4) 0.0929(12) Uani 1 1 d . . . . .
H46 H -0.0843 0.0964 1.0070 0.111 Uiso 1 1 calc R U . . .
C41 C 0.0752(4) 0.3991(4) 0.8432(4) 0.1209(19) Uani 1 1 d . . . . .
H41A H 0.0209 0.4551 0.8257 0.181 Uiso 1 1 calc R U . . .
H41B H 0.1461 0.4152 0.7924 0.181 Uiso 1 1 calc R U . . .
H41C H 0.0799 0.3937 0.9058 0.181 Uiso 1 1 calc R U . . .
C44 C 0.0439(4) 0.1697(5) 0.7828(4) 0.1096(16) Uani 1 1 d . . . . .
H44 H 0.0658 0.1480 0.7276 0.132 Uiso 1 1 calc R U . . .
C45 C -0.0126(4) 0.1089(4) 0.8656(5) 0.1093(16) Uani 1 1 d . . . . .
H45 H -0.0332 0.0438 0.8721 0.131 Uiso 1 1 calc R U . . .

loop_
_atom_site_aniso_label
_atom_site_aniso_U_11
_atom_site_aniso_U_22
_atom_site_aniso_U_33
_atom_site_aniso_U_23
_atom_site_aniso_U_13
_atom_site_aniso_U_12
Ni1 0.02711(12) 0.02050(11) 0.02052(11) -0.01048(8) -0.01149(8) 0.00346(8)
P2 0.0253(2) 0.02123(19) 0.0207(2) -0.01004(15) -0.01033(16) 0.00300(15)
P1 0.0289(2) 0.0244(2) 0.0208(2) -0.01109(16) -0.01187(16) 0.00140(16)
N1 0.0286(7) 0.0202(6) 0.0236(7) -0.0089(5) -0.0124(6) 0.0024(5)
C1 0.0311(8) 0.0247(8) 0.0280(8) -0.0131(7) -0.0146(7) 0.0024(6)
C16 0.0260(8) 0.0313(9) 0.0275(8) -0.0127(7) -0.0080(7) 0.0019(7)
C47 0.0305(8) 0.0210(7) 0.0226(8) -0.0097(6) -0.0117(6) 0.0027(6)
C13 0.0331(8) 0.0201(7) 0.0266(8) -0.0106(6) -0.0153(7) 0.0026(6)
C26 0.0348(9) 0.0296(9) 0.0228(8) -0.0111(7) -0.0079(7) -0.0028(7)
C14 0.0328(9) 0.0244(8) 0.0245(8) -0.0094(6) -0.0146(7) 0.0009(6)
C15 0.0302(8) 0.0234(8) 0.0255(8) -0.0108(6) -0.0133(7) 0.0007(6)
C27 0.0402(10) 0.0303(9) 0.0292(9) -0.0126(7) -0.0087(8) -0.0049(8)
C8 0.0334(9) 0.0309(9) 0.0322(9) -0.0178(8) -0.0125(7) 0.0047(7)
C48 0.0443(10) 0.0287(9) 0.0237(8) -0.0117(7) -0.0146(8) 0.0062(8)
C7 0.0305(8) 0.0282(8) 0.0263(8) -0.0143(7) -0.0129(7) 0.0038(7)
C22 0.0358(9) 0.0304(9) 0.0293(9) -0.0152(7) -0.0168(7) 0.0003(7)
C12 0.0366(9) 0.0288(9) 0.0280(9) -0.0112(7) -0.0114(7) 0.0007(7)
C2 0.0400(10) 0.0307(9) 0.0431(11) -0.0210(8) -0.0155(9) 0.0013(8)
C20 0.0345(9) 0.0244(8) 0.0246(8) -0.0105(7) -0.0144(7) 0.0056(7)
C6 0.0428(11) 0.0452(11) 0.0364(11) -0.0226(9) -0.0065(9) -0.0098(9)
C18 0.0314(9) 0.0446(11) 0.0285(9) -0.0076(8) -0.0052(7) -0.0031(8)
C11 0.0399(11) 0.0409(11) 0.0318(10) -0.0085(8) -0.0086(8) -0.0019(9)
C25 0.0411(10) 0.0338(9) 0.0378(10) -0.0208(8) -0.0151(8) 0.0008(8)
C29 0.0394(10) 0.0350(10) 0.0341(10) -0.0139(8) -0.0130(8) -0.0064(8)
C28 0.0427(10) 0.0307(9) 0.0294(9) -0.0127(8) -0.0069(8) -0.0053(8)
C21 0.0356(9) 0.0279(8) 0.0279(8) -0.0127(7) -0.0190(7) 0.0068(7)
C19 0.0305(9) 0.0490(12) 0.0401(11) -0.0168(9) -0.0121(8) -0.0041(8)
C17 0.0342(10) 0.0416(11) 0.0413(11) -0.0232(9) -0.0069(8) 0.0076(8)
C24 0.0375(10) 0.0417(11) 0.0444(12) -0.0213(9) -0.0107(9) -0.0075(8)
C34 0.0442(11) 0.0350(10) 0.0329(10) -0.0109(8) -0.0102(9) -0.0003(8)
C35 0.0397(10) 0.0334(10) 0.0350(10) -0.0158(8) -0.0127(8) -0.0014(8)
C23 0.0579(13) 0.0462(12) 0.0447(12) -0.0216(10) -0.0347(11) 0.0027(10)
C10 0.0350(10) 0.0521(13) 0.0381(11) -0.0158(10) -0.0060(9) 0.0012(9)
C36 0.0541(13) 0.0411(11) 0.0319(10) -0.0136(9) -0.0166(9) -0.0031(9)
C5 0.0406(11) 0.0506(13) 0.0506(13) -0.0255(11) -0.0057(10) -0.0108(10)
C3 0.0509(12) 0.0400(11) 0.0519(13) -0.0272(10) -0.0167(10) -0.0066(9)
C9 0.0352(10) 0.0477(12) 0.0390(11) -0.0250(10) -0.0097(8) 0.0071(9)
C4 0.0510(13) 0.0379(11) 0.0548(14) -0.0165(10) -0.0188(11) -0.0113(10)
C33 0.0569(14) 0.0446(12) 0.0363(11) -0.0118(10) -0.0058(10) -0.0084(11)
C30 0.0425(12) 0.0423(12) 0.0485(13) -0.0155(10) -0.0158(10) 0.0048(9)
B2 0.0314(9) 0.0223(8) 0.0245(9) -0.0131(7) -0.0139(7) 0.0047(7)
C40 0.0704(16) 0.0324(11) 0.0481(13) -0.0171(10) -0.0246(12) 0.0007(10)
C32 0.0505(13) 0.0564(15) 0.0445(13) -0.0243(11) 0.0011(11) -0.0064(11)
C37 0.0674(16) 0.0687(17) 0.0357(12) -0.0260(12) -0.0139(11) -0.0120(13)
B1 0.0396(11) 0.0285(10) 0.0281(10) -0.0089(8) -0.0146(8) -0.0026(8)
C31 0.0373(12) 0.0640(16) 0.0659(17) -0.0305(14) -0.0102(11) 0.0040(11)
C38 0.0692(17) 0.0695(17) 0.0521(15) -0.0414(14) -0.0088(13) -0.0162(14)
C39 0.0756(18) 0.0430(13) 0.0699(18) -0.0345(13) -0.0201(15) -0.0001(12)
C49 0.0557(17) 0.079(2) 0.0581(18) -0.0069(16) -0.0060(14) 0.0047(15)
C43 0.0595(18) 0.107(3) 0.0476(16) -0.0108(17) -0.0203(14) -0.0030(18)
C42 0.0485(16) 0.084(2) 0.084(2) -0.0042(19) -0.0309(16) -0.0017(15)
C46 0.096(3) 0.082(3) 0.087(3) -0.021(2) -0.029(2) 0.006(2)
C41 0.099(3) 0.118(4) 0.134(4) 0.008(3) -0.064(3) -0.037(3)
C44 0.081(3) 0.138(5) 0.105(4) -0.043(3) -0.043(3) 0.029(3)
C45 0.096(3) 0.090(3) 0.141(5) -0.025(3) -0.058(3) 0.007(3)

loop_
_atom_type_symbol
_atom_type_description
_atom_type_scat_dispersion_real
_atom_type_scat_dispersion_imag
_atom_type_scat_source
C C 0.0033 0.0016 'International Tables Vol C Tables 4.2.6.8 and 6.1.1.4'
H H 0.0000 0.0000 'International Tables Vol C Tables 4.2.6.8 and 6.1.1.4'
B B 0.0013 0.0007 'International Tables Vol C Tables 4.2.6.8 and 6.1.1.4'
N N 0.0061 0.0033 'International Tables Vol C Tables 4.2.6.8 and 6.1.1.4'
Ni Ni 0.3393 1.1124 'International Tables Vol C Tables 4.2.6.8 and 6.1.1.4'
P P 0.1023 0.0942 'International Tables Vol C Tables 4.2.6.8 and 6.1.1.4'

loop_
_geom_angle_atom_site_label_1
_geom_angle_atom_site_label_2
_geom_angle_atom_site_label_3
_geom_angle
_geom_angle_site_symmetry_1
_geom_angle_site_symmetry_3
_geom_angle_publ_flag
P2 Ni1 P1 90.877(18) 2_666 2_666 ?
N1 Ni1 P2 148.96(5) . 2_666 ?
N1 Ni1 P1 119.95(5) . 2_666 ?
C47 Ni1 P2 111.11(5) . 2_666 ?
C47 Ni1 P1 157.94(5) . 2_666 ?
C47 Ni1 N1 38.32(7) . . ?
C16 P2 Ni1 119.18(6) . 2_666 ?
C15 P2 Ni1 115.34(6) . 2_666 ?
C15 P2 C16 107.07(8) . . ?
C15 P2 C20 100.62(8) . . ?
C20 P2 Ni1 107.80(6) . 2_666 ?
C20 P2 C16 104.70(8) . . ?
C26 P1 Ni1 119.55(6) . 2_666 ?
C26 P1 C22 102.72(8) . . ?
C26 P1 C21 102.96(9) . . ?
C22 P1 Ni1 119.76(6) . 2_666 ?
C21 P1 Ni1 106.23(6) . 2_666 ?
C21 P1 C22 103.35(8) . . ?
C47 N1 Ni1 68.58(10) . . ?
C47 N1 B2 140.38(15) . . ?
B2 N1 Ni1 150.76(11) . . ?
C2 C1 H1 105.7 . . ?
C2 C1 C6 108.43(16) . . ?
C2 C1 B2 115.65(15) . . ?
C6 C1 H1 105.7 . . ?
C6 C1 B2 114.84(14) . . ?
B2 C1 H1 105.7 . . ?
C18 C16 P2 108.86(12) . . ?
C18 C16 C19 108.32(17) . . ?
C19 C16 P2 108.13(13) . . ?
C17 C16 P2 112.50(14) . . ?
C17 C16 C18 109.62(17) . . ?
C17 C16 C19 109.30(16) . . ?
N1 C47 Ni1 73.10(10) . . ?
N1 C47 C48 136.52(16) . . ?
C48 C47 Ni1 150.36(13) . . ?
H13A C13 H13B 107.3 . . ?
C14 C13 H13A 108.1 . . ?
C14 C13 H13B 108.1 . . ?
C14 C13 B2 116.91(14) . . ?
B2 C13 H13A 108.1 . . ?
B2 C13 H13B 108.1 . . ?
P1 C26 H26A 108.6 . . ?
P1 C26 H26B 108.6 . . ?
H26A C26 H26B 107.6 . . ?
C27 C26 P1 114.61(13) . . ?
C27 C26 H26A 108.6 . . ?
C27 C26 H26B 108.6 . . ?
C13 C14 H14A 108.8 . . ?
C13 C14 H14B 108.8 . . ?
H14A C14 H14B 107.7 . . ?
C15 C14 C13 113.81(14) . . ?
C15 C14 H14A 108.8 . . ?
C15 C14 H14B 108.8 . . ?
P2 C15 H15A 108.2 . . ?
P2 C15 H15B 108.2 . . ?
C14 C15 P2 116.15(12) . . ?
C14 C15 H15A 108.2 . . ?
C14 C15 H15B 108.2 . . ?
H15A C15 H15B 107.4 . . ?
C26 C27 H27A 109.2 . . ?
C26 C27 H27B 109.2 . . ?
H27A C27 H27B 107.9 . . ?
C28 C27 C26 112.06(15) . . ?
C28 C27 H27A 109.2 . . ?
C28 C27 H27B 109.2 . . ?
H8A C8 H8B 107.8 . . ?
C7 C8 H8A 109.1 . . ?
C7 C8 H8B 109.1 . . ?
C9 C8 H8A 109.1 . . ?
C9 C8 H8B 109.1 . . ?
C9 C8 C7 112.44(16) . . ?
C47 C48 H48A 109.5 . . ?
C47 C48 H48B 109.5 . . ?
C47 C48 H48C 109.5 . . ?
H48A C48 H48B 109.5 . . ?
H48A C48 H48C 109.5 . . ?
H48B C48 H48C 109.5 . . ?
C8 C7 H7 106.1 . . ?
C8 C7 B2 113.64(14) . . ?
C12 C7 C8 107.77(15) . . ?
C12 C7 H7 106.1 . . ?
C12 C7 B2 116.38(14) . . ?
B2 C7 H7 106.1 . . ?
C25 C22 P1 108.75(13) . . ?
C25 C22 C24 109.24(17) . . ?
C25 C22 C23 109.30(16) . . ?
C24 C22 P1 107.35(13) . . ?
C24 C22 C23 109.73(17) . . ?
C23 C22 P1 112.41(14) . . ?
C7 C12 H12A 109.1 . . ?
C7 C12 H12B 109.1 . . ?
H12A C12 H12B 107.8 . . ?
C11 C12 C7 112.62(16) . . ?
C11 C12 H12A 109.1 . . ?
C11 C12 H12B 109.1 . . ?
C1 C2 H2A 109.0 . . ?
C1 C2 H2B 109.0 . . ?
H2A C2 H2B 107.8 . . ?
C3 C2 C1 112.76(17) . . ?
C3 C2 H2A 109.0 . . ?
C3 C2 H2B 109.0 . . ?
P2 C20 H20A 109.2 . . ?
P2 C20 H20B 109.2 . . ?
H20A C20 H20B 107.9 . . ?
C21 C20 P2 111.85(12) . . ?
C21 C20 H20A 109.2 . . ?
C21 C20 H20B 109.2 . . ?
C1 C6 H6A 109.0 . . ?
C1 C6 H6B 109.0 . . ?
H6A C6 H6B 107.8 . . ?
C5 C6 C1 112.79(17) . . ?
C5 C6 H6A 109.0 . . ?
C5 C6 H6B 109.0 . . ?
C16 C18 H18A 109.5 . . ?
C16 C18 H18B 109.5 . . ?
C16 C18 H18C 109.5 . . ?
H18A C18 H18B 109.5 . . ?
H18A C18 H18C 109.5 . . ?
H18B C18 H18C 109.5 . . ?
C12 C11 H11A 109.3 . . ?
C12 C11 H11B 109.3 . . ?
H11A C11 H11B 108.0 . . ?
C10 C11 C12 111.42(17) . . ?
C10 C11 H11A 109.3 . . ?
C10 C11 H11B 109.3 . . ?
C22 C25 H25A 109.5 . . ?
C22 C25 H25B 109.5 . . ?
C22 C25 H25C 109.5 . . ?
H25A C25 H25B 109.5 . . ?
H25A C25 H25C 109.5 . . ?
H25B C25 H25C 109.5 . . ?
C34 C29 H29 108.2 . . ?
C34 C29 B1 106.39(17) . . ?
C30 C29 H29 108.2 . . ?
C30 C29 C34 108.50(17) . . ?
C30 C29 B1 117.01(18) . . ?
B1 C29 H29 108.2 . . ?
C27 C28 H28A 107.2 . . ?
C27 C28 H28B 107.2 . . ?
C27 C28 B1 120.32(17) . . ?
H28A C28 H28B 106.9 . . ?
B1 C28 H28A 107.2 . . ?
B1 C28 H28B 107.2 . . ?
P1 C21 H21A 109.4 . . ?
P1 C21 H21B 109.4 . . ?
C20 C21 P1 111.11(12) . . ?
C20 C21 H21A 109.4 . . ?
C20 C21 H21B 109.4 . . ?
H21A C21 H21B 108.0 . . ?
C16 C19 H19A 109.5 . . ?
C16 C19 H19B 109.5 . . ?
C16 C19 H19C 109.5 . . ?
H19A C19 H19B 109.5 . . ?
H19A C19 H19C 109.5 . . ?
H19B C19 H19C 109.5 . . ?
C16 C17 H17A 109.5 . . ?
C16 C17 H17B 109.5 . . ?
C16 C17 H17C 109.5 . . ?
H17A C17 H17B 109.5 . . ?
H17A C17 H17C 109.5 . . ?
H17B C17 H17C 109.5 . . ?
C22 C24 H24A 109.5 . . ?
C22 C24 H24B 109.5 . . ?
C22 C24 H24C 109.5 . . ?
H24A C24 H24B 109.5 . . ?
H24A C24 H24C 109.5 . . ?
H24B C24 H24C 109.5 . . ?
C29 C34 H34A 109.2 . . ?
C29 C34 H34B 109.2 . . ?
H34A C34 H34B 107.9 . . ?
C33 C34 C29 112.12(19) . . ?
C33 C34 H34A 109.2 . . ?
C33 C34 H34B 109.2 . . ?
C36 C35 H35 108.5 . . ?
C36 C35 B1 102.80(16) . . ?
C40 C35 H35 108.5 . . ?
C40 C35 C36 109.66(18) . . ?
C40 C35 B1 118.55(18) . . ?
B1 C35 H35 108.5 . . ?
C22 C23 H23A 109.5 . . ?
C22 C23 H23B 109.5 . . ?
C22 C23 H23C 109.5 . . ?
H23A C23 H23B 109.5 . . ?
H23A C23 H23C 109.5 . . ?
H23B C23 H23C 109.5 . . ?
C11 C10 H10A 109.5 . . ?
C11 C10 H10B 109.5 . . ?
C11 C10 C9 110.78(18) . . ?
H10A C10 H10B 108.1 . . ?
C9 C10 H10A 109.5 . . ?
C9 C10 H10B 109.5 . . ?
C35 C36 H36A 109.3 . . ?
C35 C36 H36B 109.3 . . ?
H36A C36 H36B 108.0 . . ?
C37 C36 C35 111.5(2) . . ?
C37 C36 H36A 109.3 . . ?
C37 C36 H36B 109.3 . . ?
C6 C5 H5A 109.5 . . ?
C6 C5 H5B 109.5 . . ?
H5A C5 H5B 108.1 . . ?
C4 C5 C6 110.77(19) . . ?
C4 C5 H5A 109.5 . . ?
C4 C5 H5B 109.5 . . ?
C2 C3 H3A 109.2 . . ?
C2 C3 H3B 109.2 . . ?
H3A C3 H3B 107.9 . . ?
C4 C3 C2 112.04(18) . . ?
C4 C3 H3A 109.2 . . ?
C4 C3 H3B 109.2 . . ?
C8 C9 H9A 109.5 . . ?
C8 C9 H9B 109.5 . . ?
C10 C9 C8 110.77(17) . . ?
C10 C9 H9A 109.5 . . ?
C10 C9 H9B 109.5 . . ?
H9A C9 H9B 108.1 . . ?
C5 C4 C3 110.92(19) . . ?
C5 C4 H4A 109.5 . . ?
C5 C4 H4B 109.5 . . ?
C3 C4 H4A 109.5 . . ?
C3 C4 H4B 109.5 . . ?
H4A C4 H4B 108.0 . . ?
C34 C33 H33A 109.2 . . ?
C34 C33 H33B 109.2 . . ?
H33A C33 H33B 107.9 . . ?
C32 C33 C34 112.0(2) . . ?
C32 C33 H33A 109.2 . . ?
C32 C33 H33B 109.2 . . ?
C29 C30 H30A 109.2 . . ?
C29 C30 H30B 109.2 . . ?
H30A C30 H30B 107.9 . . ?
C31 C30 C29 112.0(2) . . ?
C31 C30 H30A 109.2 . . ?
C31 C30 H30B 109.2 . . ?
N1 B2 C1 102.33(13) . . ?
N1 B2 C13 106.82(13) . . ?
N1 B2 C7 107.59(13) . . ?
C1 B2 C7 112.62(14) . . ?
C13 B2 C1 112.76(14) . . ?
C13 B2 C7 113.74(14) . . ?
C35 C40 H40A 109.3 . . ?
C35 C40 H40B 109.3 . . ?
C35 C40 C39 111.8(2) . . ?
H40A C40 H40B 107.9 . . ?
C39 C40 H40A 109.3 . . ?
C39 C40 H40B 109.3 . . ?
C33 C32 H32A 109.3 . . ?
C33 C32 H32B 109.3 . . ?
H32A C32 H32B 108.0 . . ?
C31 C32 C33 111.5(2) . . ?
C31 C32 H32A 109.3 . . ?
C31 C32 H32B 109.3 . . ?
C36 C37 H37A 109.4 . . ?
C36 C37 H37B 109.4 . . ?
H37A C37 H37B 108.0 . . ?
C38 C37 C36 111.0(2) . . ?
C38 C37 H37A 109.4 . . ?
C38 C37 H37B 109.4 . . ?
C28 B1 C29 117.93(17) . . ?
C28 B1 C35 120.76(18) . . ?
C35 B1 C29 121.30(17) . . ?
C30 C31 H31A 109.3 . . ?
C30 C31 H31B 109.3 . . ?
C32 C31 C30 111.6(2) . . ?
C32 C31 H31A 109.3 . . ?
C32 C31 H31B 109.3 . . ?
H31A C31 H31B 108.0 . . ?
C37 C38 H38A 109.3 . . ?
C37 C38 H38B 109.3 . . ?
C37 C38 C39 111.7(2) . . ?
H38A C38 H38B 107.9 . . ?
C39 C38 H38A 109.3 . . ?
C39 C38 H38B 109.3 . . ?
C40 C39 H39A 109.5 . . ?
C40 C39 H39B 109.5 . . ?
C38 C39 C40 110.7(2) . . ?
C38 C39 H39A 109.5 . . ?
C38 C39 H39B 109.5 . . ?
H39A C39 H39B 108.1 . . ?
C42 C49 H49 121.4 . . ?
C46 C49 H49 121.4 . . ?
C46 C49 C42 117.2(4) . . ?
C42 C43 H43 121.6 . . ?
C42 C43 C44 116.7(4) . . ?
C44 C43 H43 121.6 . . ?
C49 C42 C41 119.8(4) . . ?
C43 C42 C49 121.0(4) . . ?
C43 C42 C41 119.2(4) . . ?
C49 C46 H46 117.8 . . ?
C49 C46 C45 124.5(5) . . ?
C45 C46 H46 117.8 . . ?
C42 C41 H41A 109.5 . . ?
C42 C41 H41B 109.5 . . ?
C42 C41 H41C 109.5 . . ?
H41A C41 H41B 109.5 . . ?
H41A C41 H41C 109.5 . . ?
H41B C41 H41C 109.5 . . ?
C43 C44 H44 118.5 . . ?
C45 C44 C43 122.9(5) . . ?
C45 C44 H44 118.5 . . ?
C46 C45 H45 121.2 . . ?
C44 C45 C46 117.6(6) . . ?
C44 C45 H45 121.2 . . ?

loop_
_geom_bond_atom_site_label_1
_geom_bond_atom_site_label_2
_geom_bond_distance
_geom_bond_site_symmetry_2
_geom_bond_publ_flag
Ni1 P2 2.1581(5) 2_666 ?
Ni1 P1 2.2142(6) 2_666 ?
Ni1 N1 1.9073(14) . ?
Ni1 C47 1.8557(17) . ?
P2 Ni1 2.1581(5) 2_666 ?
P2 C16 1.8779(18) . ?
P2 C15 1.8416(17) . ?
P2 C20 1.8530(18) . ?
P1 Ni1 2.2142(5) 2_666 ?
P1 C26 1.8347(19) . ?
P1 C22 1.8742(18) . ?
P1 C21 1.8532(18) . ?
N1 C47 1.236(2) . ?
N1 B2 1.629(2) . ?
C1 H1 1.0000 . ?
C1 C2 1.533(2) . ?
C1 C6 1.535(3) . ?
C1 B2 1.651(3) . ?
C16 C18 1.535(3) . ?
C16 C19 1.535(3) . ?
C16 C17 1.527(3) . ?
C47 C48 1.495(2) . ?
C13 H13A 0.9900 . ?
C13 H13B 0.9900 . ?
C13 C14 1.535(2) . ?
C13 B2 1.640(2) . ?
C26 H26A 0.9900 . ?
C26 H26B 0.9900 . ?
C26 C27 1.529(3) . ?
C14 H14A 0.9900 . ?
C14 H14B 0.9900 . ?
C14 C15 1.532(2) . ?
C15 H15A 0.9900 . ?
C15 H15B 0.9900 . ?
C27 H27A 0.9900 . ?
C27 H27B 0.9900 . ?
C27 C28 1.528(3) . ?
C8 H8A 0.9900 . ?
C8 H8B 0.9900 . ?
C8 C7 1.545(2) . ?
C8 C9 1.534(3) . ?
C48 H48A 0.9800 . ?
C48 H48B 0.9800 . ?
C48 H48C 0.9800 . ?
C7 H7 1.0000 . ?
C7 C12 1.541(3) . ?
C7 B2 1.656(3) . ?
C22 C25 1.528(3) . ?
C22 C24 1.532(3) . ?
C22 C23 1.534(3) . ?
C12 H12A 0.9900 . ?
C12 H12B 0.9900 . ?
C12 C11 1.529(3) . ?
C2 H2A 0.9900 . ?
C2 H2B 0.9900 . ?
C2 C3 1.527(3) . ?
C20 H20A 0.9900 . ?
C20 H20B 0.9900 . ?
C20 C21 1.542(2) . ?
C6 H6A 0.9900 . ?
C6 H6B 0.9900 . ?
C6 C5 1.534(3) . ?
C18 H18A 0.9800 . ?
C18 H18B 0.9800 . ?
C18 H18C 0.9800 . ?
C11 H11A 0.9900 . ?
C11 H11B 0.9900 . ?
C11 C10 1.524(3) . ?
C25 H25A 0.9800 . ?
C25 H25B 0.9800 . ?
C25 H25C 0.9800 . ?
C29 H29 1.0000 . ?
C29 C34 1.549(3) . ?
C29 C30 1.535(3) . ?
C29 B1 1.579(3) . ?
C28 H28A 0.9900 . ?
C28 H28B 0.9900 . ?
C28 B1 1.569(3) . ?
C21 H21A 0.9900 . ?
C21 H21B 0.9900 . ?
C19 H19A 0.9800 . ?
C19 H19B 0.9800 . ?
C19 H19C 0.9800 . ?
C17 H17A 0.9800 . ?
C17 H17B 0.9800 . ?
C17 H17C 0.9800 . ?
C24 H24A 0.9800 . ?
C24 H24B 0.9800 . ?
C24 H24C 0.9800 . ?
C34 H34A 0.9900 . ?
C34 H34B 0.9900 . ?
C34 C33 1.525(3) . ?
C35 H35 1.0000 . ?
C35 C36 1.550(3) . ?
C35 C40 1.535(3) . ?
C35 B1 1.579(3) . ?
C23 H23A 0.9800 . ?
C23 H23B 0.9800 . ?
C23 H23C 0.9800 . ?
C10 H10A 0.9900 . ?
C10 H10B 0.9900 . ?
C10 C9 1.527(3) . ?
C36 H36A 0.9900 . ?
C36 H36B 0.9900 . ?
C36 C37 1.534(3) . ?
C5 H5A 0.9900 . ?
C5 H5B 0.9900 . ?
C5 C4 1.515(3) . ?
C3 H3A 0.9900 . ?
C3 H3B 0.9900 . ?
C3 C4 1.524(3) . ?
C9 H9A 0.9900 . ?
C9 H9B 0.9900 . ?
C4 H4A 0.9900 . ?
C4 H4B 0.9900 . ?
C33 H33A 0.9900 . ?
C33 H33B 0.9900 . ?
C33 C32 1.514(3) . ?
C30 H30A 0.9900 . ?
C30 H30B 0.9900 . ?
C30 C31 1.532(4) . ?
C40 H40A 0.9900 . ?
C40 H40B 0.9900 . ?
C40 C39 1.538(3) . ?
C32 H32A 0.9900 . ?
C32 H32B 0.9900 . ?
C32 C31 1.509(4) . ?
C37 H37A 0.9900 . ?
C37 H37B 0.9900 . ?
C37 C38 1.509(4) . ?
C31 H31A 0.9900 . ?
C31 H31B 0.9900 . ?
C38 H38A 0.9900 . ?
C38 H38B 0.9900 . ?
C38 C39 1.522(4) . ?
C39 H39A 0.9900 . ?
C39 H39B 0.9900 . ?
C49 H49 0.9500 . ?
C49 C42 1.382(5) . ?
C49 C46 1.350(6) . ?
C43 H43 0.9500 . ?
C43 C42 1.381(5) . ?
C43 C44 1.448(7) . ?
C42 C41 1.482(6) . ?
C46 H46 0.9500 . ?
C46 C45 1.388(7) . ?
C41 H41A 0.9800 . ?
C41 H41B 0.9800 . ?
C41 H41C 0.9800 . ?
C44 H44 0.9500 . ?
C44 C45 1.282(7) . ?
C45 H45 0.9500 . ?

loop_
_geom_torsion_atom_site_label_1
_geom_torsion_atom_site_label_2
_geom_torsion_atom_site_label_3
_geom_torsion_atom_site_label_4
_geom_torsion
_geom_torsion_site_symmetry_1
_geom_torsion_site_symmetry_2
_geom_torsion_site_symmetry_3
_geom_torsion_site_symmetry_4
_geom_torsion_publ_flag
Ni1 P2 C16 C18 -47.60(15) 2_666 . . . ?
Ni1 P2 C16 C19 69.88(14) 2_666 . . . ?
Ni1 P2 C16 C17 -169.31(12) 2_666 . . . ?
Ni1 P2 C15 C14 66.26(14) 2_666 . . . ?
Ni1 P2 C20 C21 -28.52(14) 2_666 . . . ?
Ni1 P1 C26 C27 56.37(16) 2_666 . . . ?
Ni1 P1 C22 C25 80.09(14) 2_666 . . . ?
Ni1 P1 C22 C24 -37.99(15) 2_666 . . . ?
Ni1 P1 C22 C23 -158.74(13) 2_666 . . . ?
Ni1 P1 C21 C20 -31.47(14) 2_666 . . . ?
Ni1 N1 C47 C48 178.6(3) . . . . ?
Ni1 N1 B2 C1 -71.6(3) . . . . ?
Ni1 N1 B2 C13 169.74(18) . . . . ?
Ni1 N1 B2 C7 47.3(3) . . . . ?
P2 Ni1 C47 N1 -173.10(9) 2_666 . . . ?
P2 Ni1 C47 C48 8.9(3) 2_666 . . . ?
P2 C20 C21 P1 38.65(17) . . . . ?
P1 Ni1 C47 N1 11.8(2) 2_666 . . . ?
P1 Ni1 C47 C48 -166.2(2) 2_666 . . . ?
P1 C26 C27 C28 -177.14(14) . . . . ?
N1 Ni1 C47 C48 -178.0(4) . . . . ?
C1 C2 C3 C4 -55.0(3) . . . . ?
C1 C6 C5 C4 57.3(3) . . . . ?
C16 P2 C15 C14 -68.96(14) . . . . ?
C16 P2 C20 C21 99.33(14) . . . . ?
C47 N1 B2 C1 98.6(2) . . . . ?
C47 N1 B2 C13 -20.1(3) . . . . ?
C47 N1 B2 C7 -142.6(2) . . . . ?
C13 C14 C15 P2 -170.61(12) . . . . ?
C26 P1 C22 C25 -55.26(15) . . . . ?
C26 P1 C22 C24 -173.34(13) . . . . ?
C26 P1 C22 C23 65.91(16) . . . . ?
C26 P1 C21 C20 94.97(14) . . . . ?
C26 C27 C28 B1 -174.47(18) . . . . ?
C14 C13 B2 N1 -63.13(19) . . . . ?
C14 C13 B2 C1 -174.77(14) . . . . ?
C14 C13 B2 C7 55.42(19) . . . . ?
C15 P2 C16 C18 85.58(15) . . . . ?
C15 P2 C16 C19 -156.94(13) . . . . ?
C15 P2 C16 C17 -36.13(16) . . . . ?
C15 P2 C20 C21 -149.69(13) . . . . ?
C27 C28 B1 C29 -179.60(18) . . . . ?
C27 C28 B1 C35 -0.6(3) . . . . ?
C8 C7 C12 C11 55.8(2) . . . . ?
C8 C7 B2 N1 159.21(14) . . . . ?
C8 C7 B2 C1 -88.78(18) . . . . ?
C8 C7 B2 C13 41.1(2) . . . . ?
C7 C8 C9 C10 57.5(2) . . . . ?
C7 C12 C11 C10 -56.7(2) . . . . ?
C22 P1 C26 C27 -168.16(14) . . . . ?
C22 P1 C21 C20 -158.36(13) . . . . ?
C12 C7 B2 N1 33.12(19) . . . . ?
C12 C7 B2 C1 145.14(15) . . . . ?
C12 C7 B2 C13 -84.98(18) . . . . ?
C12 C11 C10 C9 55.1(3) . . . . ?
C2 C1 C6 C5 -55.7(2) . . . . ?
C2 C1 B2 N1 165.22(15) . . . . ?
C2 C1 B2 C13 -80.39(19) . . . . ?
C2 C1 B2 C7 50.0(2) . . . . ?
C2 C3 C4 C5 54.3(3) . . . . ?
C20 P2 C16 C18 -168.16(14) . . . . ?
C20 P2 C16 C19 -50.68(15) . . . . ?
C20 P2 C16 C17 70.12(15) . . . . ?
C20 P2 C15 C14 -178.09(13) . . . . ?
C6 C1 C2 C3 54.3(2) . . . . ?
C6 C1 B2 N1 -67.28(18) . . . . ?
C6 C1 B2 C13 47.1(2) . . . . ?
C6 C1 B2 C7 177.50(15) . . . . ?
C6 C5 C4 C3 -55.0(3) . . . . ?
C11 C10 C9 C8 -55.4(2) . . . . ?
C29 C34 C33 C32 -55.1(3) . . . . ?
C29 C30 C31 C32 56.7(3) . . . . ?
C21 P1 C26 C27 -61.02(15) . . . . ?
C21 P1 C22 C25 -162.11(13) . . . . ?
C21 P1 C22 C24 79.81(15) . . . . ?
C21 P1 C22 C23 -40.94(17) . . . . ?
C34 C29 C30 C31 -55.9(3) . . . . ?
C34 C29 B1 C28 -89.3(2) . . . . ?
C34 C29 B1 C35 91.6(2) . . . . ?
C34 C33 C32 C31 53.9(3) . . . . ?
C35 C36 C37 C38 56.2(3) . . . . ?
C35 C40 C39 C38 -56.0(3) . . . . ?
C36 C35 C40 C39 55.2(3) . . . . ?
C36 C35 B1 C29 90.4(2) . . . . ?
C36 C35 B1 C28 -88.6(2) . . . . ?
C36 C37 C38 C39 -56.6(3) . . . . ?
C9 C8 C7 C12 -56.3(2) . . . . ?
C9 C8 C7 B2 173.14(16) . . . . ?
C33 C32 C31 C30 -54.3(3) . . . . ?
C30 C29 C34 C33 55.2(2) . . . . ?
C30 C29 B1 C28 32.1(3) . . . . ?
C30 C29 B1 C35 -147.0(2) . . . . ?
B2 N1 C47 Ni1 -174.9(2) . . . . ?
B2 N1 C47 C48 3.7(4) . . . . ?
B2 C1 C2 C3 -175.07(17) . . . . ?
B2 C1 C6 C5 173.25(17) . . . . ?
B2 C13 C14 C15 169.99(14) . . . . ?
B2 C7 C12 C11 -175.22(16) . . . . ?
C40 C35 C36 C37 -55.2(3) . . . . ?
C40 C35 B1 C29 -30.7(3) . . . . ?
C40 C35 B1 C28 150.3(2) . . . . ?
C37 C38 C39 C40 56.3(3) . . . . ?
B1 C29 C34 C33 -178.06(18) . . . . ?
B1 C29 C30 C31 -176.2(2) . . . . ?
B1 C35 C36 C37 177.85(19) . . . . ?
B1 C35 C40 C39 172.8(2) . . . . ?
C49 C46 C45 C44 0.4(7) . . . . ?
C43 C44 C45 C46 -0.7(7) . . . . ?
C42 C49 C46 C45 0.4(6) . . . . ?
C42 C43 C44 C45 0.2(6) . . . . ?
C46 C49 C42 C43 -0.8(5) . . . . ?
C46 C49 C42 C41 -179.1(4) . . . . ?
C44 C43 C42 C49 0.5(5) . . . . ?
C44 C43 C42 C41 178.8(3) . . . . ?
